data_7108737
loop_
_publ_author_name
'Ying Wang'
'Shilie Pan'
'Hongwei Yu'
'Xin Su'
'Min Zhang'
'Fangfang Zhang'
'Jian Han'

_publ_section_title
;
 Cs4Mo5P2O22: a first Strandberg-type POM with 1D straight chains of
 polymerized [Mo5P2O23]^6-^ units and moderate second harmonic generation
 response
;
_journal_name_full Chem.Commun.
_journal_page_first 306
_journal_paper_doi 10.1039/c2cc36354b
_journal_volume 49
_journal_year 2013
_chemical_absolute_configuration ad
_chemical_formula_sum 'Cs4 Mo5 O22 P2'
_chemical_formula_weight 1425.28
_chemical_name_systematic
;
?
;
_space_group_IT_number 20
_symmetry_cell_setting orthorhombic
_symmetry_space_group_name_Hall 'C 2c 2'
_symmetry_space_group_name_H-M 'C 2 2 21'
_atom_sites_solution_primary direct
_atom_sites_solution_secondary difmap
_audit_creation_method SHELXL-97
_cell_angle_alpha 90.00
_cell_angle_beta 90.00
_cell_angle_gamma 90.00
_cell_formula_units_Z 4
_cell_length_a 6.622(5)
_cell_length_b 20.485(15)
_cell_length_c 17.748(13)
_cell_measurement_reflns_used 2270
_cell_measurement_temperature 296(2)
_cell_measurement_theta_max 27.02
_cell_measurement_theta_min 2.30
_cell_volume 2408(3)
_computing_cell_refinement 'Bruker SMART'
_computing_data_collection 'Bruker SMART'
_computing_data_reduction 'Bruker SAINT'
_computing_molecular_graphics 'Bruker SHELXTL'
_computing_publication_material 'Bruker SHELXTL'
_computing_structure_refinement 'SHELXL-97 (Sheldrick, 1997)'
_computing_structure_solution 'SHELXS-97 (Sheldrick, 1990)'
_diffrn_ambient_temperature 296(2)
_diffrn_measured_fraction_theta_full 0.994
_diffrn_measured_fraction_theta_max 0.994
_diffrn_measurement_device_type 'CCD area detector'
_diffrn_measurement_method 'phi and omega scans'
_diffrn_radiation_monochromator graphite
_diffrn_radiation_source 'fine-focus sealed tube'
_diffrn_radiation_type MoK\a
_diffrn_radiation_wavelength 0.71073
_diffrn_reflns_av_R_equivalents 0.0406
_diffrn_reflns_av_sigmaI/netI 0.0543
_diffrn_reflns_limit_h_max 7
_diffrn_reflns_limit_h_min -8
_diffrn_reflns_limit_k_max 26
_diffrn_reflns_limit_k_min -23
_diffrn_reflns_limit_l_max 19
_diffrn_reflns_limit_l_min -23
_diffrn_reflns_number 7424
_diffrn_reflns_theta_full 27.77
_diffrn_reflns_theta_max 27.77
_diffrn_reflns_theta_min 2.30
_exptl_absorpt_coefficient_mu 8.715
_exptl_absorpt_correction_T_max 0.7024
_exptl_absorpt_correction_T_min 0.3025
_exptl_absorpt_correction_type numerical
_exptl_absorpt_process_details Face-indexed
_exptl_crystal_colour colorless
_exptl_crystal_density_diffrn 3.932
_exptl_crystal_density_method 'not measured'
_exptl_crystal_description block
_exptl_crystal_F_000 2544
_exptl_crystal_size_max 0.165
_exptl_crystal_size_mid 0.10
_exptl_crystal_size_min 0.047
_refine_diff_density_max 0.971
_refine_diff_density_min -0.905
_refine_diff_density_rms 0.174
_refine_ls_abs_structure_details 'Flack H D (1983), Acta Cryst. A39, 876-881, 1213 Friedel pairs'
_refine_ls_abs_structure_Flack 0.03(2)
_refine_ls_extinction_coef 0.000134(17)
_refine_ls_extinction_expression Fc^*^=kFc[1+0.001xFc^2^\l^3^/sin(2\q)]^-1/4^
_refine_ls_extinction_method SHELXL
_refine_ls_goodness_of_fit_ref 1.009
_refine_ls_matrix_type full
_refine_ls_number_parameters 153
_refine_ls_number_reflns 2833
_refine_ls_number_restraints 0
_refine_ls_restrained_S_all 1.009
_refine_ls_R_factor_all 0.0383
_refine_ls_R_factor_gt 0.0314
_refine_ls_shift/su_max 0.001
_refine_ls_shift/su_mean 0.000
_refine_ls_structure_factor_coef Fsqd
_refine_ls_weighting_details 'calc w=1/[\s^2^(Fo^2^)+(0.0000P)^2^+0.0000P] where P=(Fo^2^+2Fc^2^)/3'
_refine_ls_weighting_scheme calc
_refine_ls_wR_factor_gt 0.0483
_refine_ls_wR_factor_ref 0.0503
_reflns_number_gt 2505
_reflns_number_total 2833
_reflns_threshold_expression >2sigma(I)
_cod_data_source_file c2cc36354b.txt
_cod_data_source_block 1
_cod_original_sg_symbol_Hall C2c2
_cod_original_sg_symbol_H-M C222(1)
_cod_database_code 7108737

loop_
_symmetry_equiv_pos_as_xyz
'x, y, z'
'-x, -y, z+1/2'
'-x, y, -z+1/2'
'x, -y, -z'
'x+1/2, y+1/2, z'
'-x+1/2, -y+1/2, z+1/2'
'-x+1/2, y+1/2, -z+1/2'
'x+1/2, -y+1/2, -z'

loop_
_atom_site_label
_atom_site_type_symbol
_atom_site_fract_x
_atom_site_fract_y
_atom_site_fract_z
_atom_site_U_iso_or_equiv
_atom_site_adp_type
_atom_site_occupancy
_atom_site_symmetry_multiplicity
_atom_site_calc_flag
_atom_site_refinement_flags
Cs1 Cs 0.5000 0.59109(2) 0.2500 0.02749(15) Uani 1 2 d S
Cs2 Cs 0.01274(9) 0.73355(2) 0.09925(3) 0.03774(14) Uani 1 1 d .
Cs3 Cs 0.52953(14) 0.5000 0.0000 0.0430(2) Uani 1 2 d S
Mo1 Mo -0.00938(12) 0.52575(2) 0.14517(3) 0.01826(13) Uani 1 1 d .
Mo2 Mo 0.0000 0.27314(3) 0.2500 0.01617(17) Uani 1 2 d S
Mo3 Mo 0.05649(10) 0.36679(3) 0.09466(3) 0.02041(15) Uani 1 1 d .
P1 P 0.2815(3) 0.41381(8) 0.26342(10) 0.0150(4) Uani 1 1 d .
O1 O 0.5000 0.3830(2) 0.2500 0.0211(14) Uani 1 2 d S
O2 O 0.2997(8) 0.4735(2) 0.3118(3) 0.0207(11) Uani 1 1 d .
O3 O 0.1924(8) 0.4298(2) 0.1863(2) 0.0176(11) Uani 1 1 d .
O4 O -0.1760(8) 0.2211(2) 0.2148(3) 0.0268(13) Uani 1 1 d .
O5 O 0.1459(8) 0.2987(2) 0.1620(2) 0.0211(12) Uani 1 1 d .
O6 O 0.2177(8) 0.5574(3) 0.1186(3) 0.0288(14) Uani 1 1 d .
O7 O 0.0000 0.5457(2) 0.2500 0.0203(14) Uani 1 2 d S
O8 O -0.1741(9) 0.5818(2) 0.1112(3) 0.0280(13) Uani 1 1 d .
O9 O 0.2616(8) 0.3636(3) 0.0379(3) 0.0331(14) Uani 1 1 d .
O10 O -0.0366(8) 0.45440(18) 0.0772(2) 0.0216(12) Uani 1 1 d .
O11 O -0.1237(9) 0.3254(2) 0.0451(3) 0.0310(14) Uani 1 1 d .
O12 O 0.1682(7) 0.3582(2) 0.3023(2) 0.0157(10) Uani 1 1 d .

loop_
_atom_site_aniso_label
_atom_site_aniso_U_11
_atom_site_aniso_U_22
_atom_site_aniso_U_33
_atom_site_aniso_U_23
_atom_site_aniso_U_13
_atom_site_aniso_U_12
Cs1 0.0255(4) 0.0151(3) 0.0418(4) 0.000 -0.0017(4) 0.000
Cs2 0.0277(3) 0.0539(3) 0.0316(3) -0.0091(2) -0.0072(3) 0.0060(3)
Cs3 0.0308(5) 0.0605(5) 0.0378(4) -0.0130(3) 0.000 0.000
Mo1 0.0203(3) 0.0174(3) 0.0171(3) 0.0025(2) 0.0003(3) -0.0008(3)
Mo2 0.0176(4) 0.0118(3) 0.0191(4) 0.000 -0.0022(4) 0.000
Mo3 0.0253(4) 0.0198(3) 0.0162(3) -0.0018(2) 0.0026(3) 0.0018(3)
P1 0.0116(9) 0.0142(8) 0.0192(12) 0.0019(7) -0.0011(7) -0.0005(7)
O1 0.013(3) 0.013(3) 0.037(4) 0.000 0.006(4) 0.000
O2 0.024(3) 0.014(2) 0.024(3) -0.003(2) -0.004(2) -0.003(2)
O3 0.021(3) 0.017(3) 0.014(3) 0.002(2) -0.002(2) -0.001(2)
O4 0.030(3) 0.019(3) 0.032(3) -0.001(2) -0.009(2) -0.001(2)
O5 0.024(3) 0.018(3) 0.021(3) -0.003(2) 0.005(2) 0.007(2)
O6 0.029(3) 0.026(3) 0.031(3) 0.005(2) 0.007(2) -0.005(3)
O7 0.029(4) 0.015(3) 0.017(3) 0.000 -0.005(4) 0.000
O8 0.033(3) 0.023(3) 0.027(3) 0.006(2) -0.007(3) 0.002(2)
O9 0.037(4) 0.032(3) 0.030(3) 0.003(3) 0.013(3) 0.008(3)
O10 0.029(3) 0.020(2) 0.015(2) 0.0006(18) -0.003(2) -0.001(2)
O11 0.043(4) 0.026(3) 0.024(3) -0.008(2) 0.002(3) -0.002(3)
O12 0.015(3) 0.015(2) 0.017(2) -0.001(2) 0.002(2) -0.003(2)

loop_
_atom_type_symbol
_atom_type_description
_atom_type_scat_dispersion_real
_atom_type_scat_dispersion_imag
_atom_type_scat_source
O O 0.0106 0.0060 'International Tables Vol C Tables 4.2.6.8 and 6.1.1.4'
P P 0.1023 0.0942 'International Tables Vol C Tables 4.2.6.8 and 6.1.1.4'
Mo Mo -1.6832 0.6857 'International Tables Vol C Tables 4.2.6.8 and 6.1.1.4'
Cs Cs -0.3680 2.1192 'International Tables Vol C Tables 4.2.6.8 and 6.1.1.4'

loop_
_geom_angle_atom_site_label_1
_geom_angle_atom_site_label_2
_geom_angle_atom_site_label_3
_geom_angle
_geom_angle_site_symmetry_1
_geom_angle_site_symmetry_3
O2 Cs1 O2 71.12(19) . 3_655
O2 Cs1 O4 145.73(13) . 7
O2 Cs1 O4 129.11(14) 3_655 7
O2 Cs1 O4 129.11(14) . 5
O2 Cs1 O4 145.73(13) 3_655 5
O4 Cs1 O4 52.83(19) 7 5
O2 Cs1 O6 79.95(14) . .
O2 Cs1 O6 78.93(14) 3_655 .
O4 Cs1 O6 126.90(13) 7 .
O4 Cs1 O6 78.64(14) 5 .
O2 Cs1 O6 78.93(14) . 3_655
O2 Cs1 O6 79.95(14) 3_655 3_655
O4 Cs1 O6 78.64(14) 7 3_655
O4 Cs1 O6 126.90(13) 5 3_655
O6 Cs1 O6 154.0(2) . 3_655
O2 Cs1 O8 121.73(13) . 1_655
O2 Cs1 O8 51.65(13) 3_655 1_655
O4 Cs1 O8 87.24(14) 7 1_655
O4 Cs1 O8 98.76(13) 5 1_655
O6 Cs1 O8 79.46(13) . 1_655
O6 Cs1 O8 99.02(13) 3_655 1_655
O2 Cs1 O8 51.65(13) . 3
O2 Cs1 O8 121.73(13) 3_655 3
O4 Cs1 O8 98.76(13) 7 3
O4 Cs1 O8 87.24(14) 5 3
O6 Cs1 O8 99.02(13) . 3
O6 Cs1 O8 79.45(13) 3_655 3
O8 Cs1 O8 173.33(18) 1_655 3
O2 Cs1 O7 102.21(13) . 1_655
O2 Cs1 O7 49.35(12) 3_655 1_655
O4 Cs1 O7 82.23(13) 7 1_655
O4 Cs1 O7 128.29(13) 5 1_655
O6 Cs1 O7 121.72(11) . 1_655
O6 Cs1 O7 49.64(10) 3_655 1_655
O8 Cs1 O7 49.52(10) 1_655 1_655
O8 Cs1 O7 128.15(10) 3 1_655
O2 Cs1 O7 49.35(12) . .
O2 Cs1 O7 102.21(13) 3_655 .
O4 Cs1 O7 128.29(13) 7 .
O4 Cs1 O7 82.23(13) 5 .
O6 Cs1 O7 49.64(10) . .
O6 Cs1 O7 121.71(11) 3_655 .
O8 Cs1 O7 128.15(10) 1_655 .
O8 Cs1 O7 49.52(10) 3 .
O7 Cs1 O7 148.62(16) 1_655 .
O2 Cs1 Mo2 144.44(10) . 5
O2 Cs1 Mo2 144.44(10) 3_655 5
O4 Cs1 Mo2 26.42(10) 7 5
O4 Cs1 Mo2 26.42(10) 5 5
O6 Cs1 Mo2 103.02(10) . 5
O6 Cs1 Mo2 103.02(10) 3_655 5
O8 Cs1 Mo2 93.33(9) 1_655 5
O8 Cs1 Mo2 93.33(9) 3 5
O7 Cs1 Mo2 105.69(8) 1_655 5
O7 Cs1 Mo2 105.69(8) . 5
O2 Cs1 P1 55.51(11) . 3_655
O2 Cs1 P1 19.54(9) 3_655 3_655
O4 Cs1 P1 134.29(11) 7 3_655
O4 Cs1 P1 164.27(9) 5 3_655
O6 Cs1 P1 88.29(11) . 3_655
O6 Cs1 P1 67.18(10) 3_655 3_655
O8 Cs1 P1 69.96(9) 1_655 3_655
O8 Cs1 P1 103.58(9) 3 3_655
O7 Cs1 P1 52.66(8) 1_655 3_655
O7 Cs1 P1 96.02(9) . 3_655
Mo2 Cs1 P1 158.01(3) 5 3_655
O4 Cs2 O11 141.67(14) 5 4_565
O4 Cs2 O5 110.58(14) 5 5_455
O11 Cs2 O5 104.81(14) 4_565 5_455
O4 Cs2 O11 74.43(14) 5 5
O11 Cs2 O11 102.03(11) 4_565 5
O5 Cs2 O11 117.45(14) 5_455 5
O4 Cs2 O9 130.81(14) 5 5_455
O11 Cs2 O9 83.77(14) 4_565 5_455
O5 Cs2 O9 49.99(12) 5_455 5_455
O11 Cs2 O9 78.87(15) 5 5_455
O4 Cs2 O8 97.74(13) 5 .
O11 Cs2 O8 64.27(14) 4_565 .
O5 Cs2 O8 95.18(14) 5_455 .
O11 Cs2 O8 147.25(13) 5 .
O9 Cs2 O8 125.41(15) 5_455 .
O4 Cs2 O9 96.03(14) 5 4_565
O11 Cs2 O9 47.33(14) 4_565 4_565
O5 Cs2 O9 152.07(12) 5_455 4_565
O11 Cs2 O9 76.98(13) 5 4_565
O9 Cs2 O9 117.20(9) 5_455 4_565
O8 Cs2 O9 72.24(14) . 4_565
O4 Cs2 O12 48.22(12) 5 7
O11 Cs2 O12 148.23(12) 4_565 7
O5 Cs2 O12 88.88(13) 5_455 7
O11 Cs2 O12 46.84(11) 5 7
O9 Cs2 O12 83.60(13) 5_455 7
O8 Cs2 O12 144.14(11) . 7
O9 Cs2 O12 116.12(12) 4_565 7
O4 Cs2 Mo3 120.39(10) 5 4_565
O11 Cs2 Mo3 22.51(11) 4_565 4_565
O5 Cs2 Mo3 127.32(9) 5_455 4_565
O11 Cs2 Mo3 89.38(9) 5 4_565
O9 Cs2 Mo3 99.54(10) 5_455 4_565
O8 Cs2 Mo3 66.84(10) . 4_565
O9 Cs2 Mo3 24.85(8) 4_565 4_565
O12 Cs2 Mo3 135.01(7) 7 4_565
O4 Cs2 Mo3 126.63(10) 5 5_455
O11 Cs2 Mo3 91.70(11) 4_565 5_455
O5 Cs2 Mo3 26.45(9) 5_455 5_455
O11 Cs2 Mo3 99.09(11) 5 5_455
O9 Cs2 Mo3 23.80(9) 5_455 5_455
O8 Cs2 Mo3 110.42(11) . 5_455
O9 Cs2 Mo3 134.94(9) 4_565 5_455
O12 Cs2 Mo3 88.33(9) 7 5_455
Mo3 Cs2 Mo3 112.28(3) 4_565 5_455
O4 Cs2 Mo2 16.79(9) 5 5
O11 Cs2 Mo2 147.87(11) 4_565 5
O5 Cs2 Mo2 107.23(10) 5_455 5
O11 Cs2 Mo2 60.56(10) 5 5
O9 Cs2 Mo2 115.53(11) 5_455 5
O8 Cs2 Mo2 114.54(9) . 5
O9 Cs2 Mo2 100.69(10) 4_565 5
O12 Cs2 Mo2 32.01(7) 7 5
Mo3 Cs2 Mo2 125.40(4) 4_565 5
Mo3 Cs2 Mo2 116.48(4) 5_455 5
O4 Cs2 Mo2 97.69(11) 5 5_455
O11 Cs2 Mo2 111.38(12) 4_565 5_455
O5 Cs2 Mo2 20.44(9) 5_455 5_455
O11 Cs2 Mo2 130.88(9) 5 5_455
O9 Cs2 Mo2 70.43(9) 5_455 5_455
O8 Cs2 Mo2 81.23(10) . 5_455
O9 Cs2 Mo2 151.50(9) 4_565 5_455
O12 Cs2 Mo2 91.48(8) 7 5_455
Mo3 Cs2 Mo2 132.13(3) 4_565 5_455
Mo3 Cs2 Mo2 46.83(3) 5_455 5_455
Mo2 Cs2 Mo2 99.62(6) 5 5_455
O6 Cs3 O6 98.8(2) 4_565 .
O6 Cs3 O8 170.68(13) 4_565 1_655
O6 Cs3 O8 78.41(14) . 1_655
O6 Cs3 O8 78.41(14) 4_565 4_665
O6 Cs3 O8 170.68(13) . 4_665
O8 Cs3 O8 105.7(2) 1_655 4_665
O6 Cs3 O10 137.15(12) 4_565 1_655
O6 Cs3 O10 113.18(13) . 1_655
O8 Cs3 O10 51.02(12) 1_655 1_655
O8 Cs3 O10 65.34(13) 4_665 1_655
O6 Cs3 O10 113.18(13) 4_565 4_665
O6 Cs3 O10 137.15(12) . 4_665
O8 Cs3 O10 65.34(13) 1_655 4_665
O8 Cs3 O10 51.02(12) 4_665 4_665
O10 Cs3 O10 60.01(15) 1_655 4_665
O6 Cs3 O9 80.34(13) 4_565 4_565
O6 Cs3 O9 58.95(13) . 4_565
O8 Cs3 O9 90.69(13) 1_655 4_565
O8 Cs3 O9 128.51(13) 4_665 4_565
O10 Cs3 O9 140.38(11) 1_655 4_565
O10 Cs3 O9 98.03(12) 4_665 4_565
O6 Cs3 O9 58.95(13) 4_565 .
O6 Cs3 O9 80.34(13) . .
O8 Cs3 O9 128.51(13) 1_655 .
O8 Cs3 O9 90.69(13) 4_665 .
O10 Cs3 O9 98.03(12) 1_655 .
O10 Cs3 O9 140.38(11) 4_665 .
O9 Cs3 O9 116.61(19) 4_565 .
O6 Cs3 O2 140.42(12) 4_565 3_655
O6 Cs3 O2 69.01(13) . 3_655
O8 Cs3 O2 47.00(12) 1_655 3_655
O8 Cs3 O2 107.40(13) 4_665 3_655
O10 Cs3 O2 45.24(11) 1_655 3_655
O10 Cs3 O2 98.92(11) 4_665 3_655
O9 Cs3 O2 118.61(12) 4_565 3_655
O9 Cs3 O2 81.62(12) . 3_655
O6 Cs3 O2 69.01(13) 4_565 2_664
O6 Cs3 O2 140.42(12) . 2_664
O8 Cs3 O2 107.40(13) 1_655 2_664
O8 Cs3 O2 47.00(12) 4_665 2_664
O10 Cs3 O2 98.92(11) 1_655 2_664
O10 Cs3 O2 45.24(11) 4_665 2_664
O9 Cs3 O2 81.62(12) 4_565 2_664
O9 Cs3 O2 118.61(12) . 2_664
O2 Cs3 O2 143.03(17) 3_655 2_664
O6 Cs3 Mo1 164.87(10) 4_565 1_655
O6 Cs3 Mo1 91.18(12) . 1_655
O8 Cs3 Mo1 23.98(9) 1_655 1_655
O8 Cs3 Mo1 89.90(12) 4_665 1_655
O10 Cs3 Mo1 27.93(7) 1_655 1_655
O10 Cs3 Mo1 64.61(9) 4_665 1_655
O9 Cs3 Mo1 114.67(9) 4_565 1_655
O9 Cs3 Mo1 112.26(10) . 1_655
O2 Cs3 Mo1 35.03(8) 3_655 1_655
O2 Cs3 Mo1 109.78(10) 2_664 1_655
O6 Cs3 Mo1 91.18(12) 4_565 4_665
O6 Cs3 Mo1 164.87(10) . 4_665
O8 Cs3 Mo1 89.90(12) 1_655 4_665
O8 Cs3 Mo1 23.98(9) 4_665 4_665
O10 Cs3 Mo1 64.61(9) 1_655 4_665
O10 Cs3 Mo1 27.93(7) 4_665 4_665
O9 Cs3 Mo1 112.26(10) 4_565 4_665
O9 Cs3 Mo1 114.66(9) . 4_665
O2 Cs3 Mo1 109.78(10) 3_655 4_665
O2 Cs3 Mo1 35.03(8) 2_664 4_665
Mo1 Cs3 Mo1 81.48(6) 1_655 4_665
O8 Mo1 O6 102.3(3) . .
O8 Mo1 O10 103.6(2) . .
O6 Mo1 O10 101.5(2) . .
O8 Mo1 O7 102.9(2) . .
O6 Mo1 O7 99.21(19) . .
O10 Mo1 O7 141.81(19) . .
O8 Mo1 O2 84.0(2) . 3
O6 Mo1 O2 173.7(2) . 3
O10 Mo1 O2 77.10(19) . 3
O7 Mo1 O2 78.77(15) . 3
O8 Mo1 O3 170.4(2) . .
O6 Mo1 O3 84.7(2) . .
O10 Mo1 O3 68.27(17) . .
O7 Mo1 O3 82.25(16) . .
O2 Mo1 O3 89.11(18) 3 .
O8 Mo1 Cs1 53.99(19) . 1_455
O6 Mo1 Cs1 136.28(19) . 1_455
O10 Mo1 Cs1 118.53(16) . 1_455
O7 Mo1 Cs1 59.85(5) . 1_455
O2 Mo1 Cs1 47.67(12) 3 1_455
O3 Mo1 Cs1 124.61(11) . 1_455
O8 Mo1 Cs3 51.22(18) . 1_455
O6 Mo1 Cs3 122.78(18) . 1_455
O10 Mo1 Cs3 54.75(15) . 1_455
O7 Mo1 Cs3 132.60(4) . 1_455
O2 Mo1 Cs3 61.58(13) 3 1_455
O3 Mo1 Cs3 119.45(11) . 1_455
Cs1 Mo1 Cs3 73.99(5) 1_455 1_455
O4 Mo2 O4 102.2(3) . 3
O4 Mo2 O5 97.2(2) . 3
O4 Mo2 O5 102.6(2) 3 3
O4 Mo2 O5 102.6(2) . .
O4 Mo2 O5 97.2(2) 3 .
O5 Mo2 O5 148.2(3) 3 .
O4 Mo2 O12 89.7(2) . 3
O4 Mo2 O12 166.0(2) 3 3
O5 Mo2 O12 82.87(18) 3 3
O5 Mo2 O12 72.74(18) . 3
O4 Mo2 O12 166.0(2) . .
O4 Mo2 O12 89.7(2) 3 .
O5 Mo2 O12 72.74(18) 3 .
O5 Mo2 O12 82.87(19) . .
O12 Mo2 O12 79.5(2) 3 .
O4 Mo2 Cs1 51.11(16) . 5_445
O4 Mo2 Cs1 51.11(16) 3 5_445
O5 Mo2 Cs1 105.89(14) 3 5_445
O5 Mo2 Cs1 105.89(14) . 5_445
O12 Mo2 Cs1 140.23(12) 3 5_445
O12 Mo2 Cs1 140.23(12) . 5_445
O4 Mo2 Cs2 129.03(16) . 7_545
O4 Mo2 Cs2 29.75(16) 3 7_545
O5 Mo2 Cs2 85.51(16) 3 7_545
O5 Mo2 Cs2 100.50(16) . 7_545
O12 Mo2 Cs2 140.73(12) 3 7_545
O12 Mo2 Cs2 61.18(12) . 7_545
Cs1 Mo2 Cs2 79.048(14) 5_445 7_545
O4 Mo2 Cs2 29.75(16) . 5_445
O4 Mo2 Cs2 129.03(16) 3 5_445
O5 Mo2 Cs2 100.50(16) 3 5_445
O5 Mo2 Cs2 85.51(16) . 5_445
O12 Mo2 Cs2 61.18(12) 3 5_445
O12 Mo2 Cs2 140.72(12) . 5_445
Cs1 Mo2 Cs2 79.048(14) 5_445 5_445
Cs2 Mo2 Cs2 158.10(3) 7_545 5_445
O4 Mo2 Cs2 100.96(17) . 5_545
O4 Mo2 Cs2 65.06(17) 3 5_545
O5 Mo2 Cs2 159.82(15) 3 5_545
O5 Mo2 Cs2 33.11(14) . 5_545
O12 Mo2 Cs2 105.79(11) 3 5_545
O12 Mo2 Cs2 90.65(12) . 5_545
Cs1 Mo2 Cs2 79.373(14) 5_445 5_545
Cs2 Mo2 Cs2 76.28(6) 7_545 5_545
Cs2 Mo2 Cs2 99.62(6) 5_445 5_545
O4 Mo2 Cs2 65.06(17) . 7_445
O4 Mo2 Cs2 100.96(17) 3 7_445
O5 Mo2 Cs2 33.11(14) 3 7_445
O5 Mo2 Cs2 159.82(15) . 7_445
O12 Mo2 Cs2 90.65(12) 3 7_445
O12 Mo2 Cs2 105.79(11) . 7_445
Cs1 Mo2 Cs2 79.373(14) 5_445 7_445
Cs2 Mo2 Cs2 99.62(6) 7_545 7_445
Cs2 Mo2 Cs2 76.28(6) 5_445 7_445
Cs2 Mo2 Cs2 158.75(3) 5_545 7_445
O9 Mo3 O11 103.6(3) . .
O9 Mo3 O10 101.4(2) . .
O11 Mo3 O10 99.0(2) . .
O9 Mo3 O5 95.4(2) . .
O11 Mo3 O5 100.0(2) . .
O10 Mo3 O5 150.78(17) . .
O9 Mo3 O3 97.5(2) . .
O11 Mo3 O3 158.6(2) . .
O10 Mo3 O3 73.15(17) . .
O5 Mo3 O3 81.14(19) . .
O9 Mo3 O12 164.3(2) . 3
O11 Mo3 O12 85.5(2) . 3
O10 Mo3 O12 89.55(17) . 3
O5 Mo3 O12 70.14(18) . 3
O3 Mo3 O12 74.75(17) . 3
O9 Mo3 Cs2 61.9(2) . 4_565
O11 Mo3 Cs2 41.80(17) . 4_565
O10 Mo3 Cs2 108.46(12) . 4_565
O5 Mo3 Cs2 100.51(14) . 4_565
O3 Mo3 Cs2 159.36(13) . 4_565
O12 Mo3 Cs2 125.37(11) 3 4_565
O9 Mo3 Cs2 52.46(19) . 5_545
O11 Mo3 Cs2 101.30(18) . 5_545
O10 Mo3 Cs2 150.08(15) . 5_545
O5 Mo3 Cs2 43.57(14) . 5_545
O3 Mo3 Cs2 94.20(13) . 5_545
O12 Mo3 Cs2 113.67(11) 3 5_545
Cs2 Mo3 Cs2 74.21(3) 4_565 5_545
O2 P1 O3 111.7(3) . .
O2 P1 O12 112.9(3) . .
O3 P1 O12 112.1(3) . .
O2 P1 O1 109.6(3) . .
O3 P1 O1 107.6(2) . .
O12 P1 O1 102.5(2) . .
P1 O1 P1 133.4(4) . 3_655
P1 O2 Mo1 119.7(3) . 3
P1 O2 Cs1 119.2(3) . .
Mo1 O2 Cs1 96.77(16) 3 .
P1 O2 Cs3 133.3(2) . 2_665
Mo1 O2 Cs3 83.39(14) 3 2_665
Cs1 O2 Cs3 94.66(13) . 2_665
P1 O3 Mo3 132.5(3) . .
P1 O3 Mo1 129.9(3) . .
Mo3 O3 Mo1 91.52(16) . .
Mo2 O4 Cs2 133.5(2) . 5_445
Mo2 O4 Cs1 102.5(2) . 5_445
Cs2 O4 Cs1 120.20(16) 5_445 5_445
Mo2 O5 Mo3 123.3(3) . .
Mo2 O5 Cs2 126.5(2) . 5_545
Mo3 O5 Cs2 109.97(19) . 5_545
Mo1 O6 Cs1 114.4(2) . .
Mo1 O6 Cs3 128.1(3) . .
Cs1 O6 Cs3 101.02(17) . .
Mo1 O7 Mo1 155.2(3) . 3
Mo1 O7 Cs1 95.13(3) . .
Mo1 O7 Cs1 91.52(3) 3 .
Mo1 O7 Cs1 91.52(3) . 1_455
Mo1 O7 Cs1 95.13(3) 3 1_455
Cs1 O7 Cs1 148.62(16) . 1_455
Mo1 O8 Cs3 104.8(2) . 1_455
Mo1 O8 Cs1 101.3(2) . 1_455
Cs3 O8 Cs1 95.10(16) 1_455 1_455
Mo1 O8 Cs2 114.4(2) . .
Cs3 O8 Cs2 131.49(16) 1_455 .
Cs1 O8 Cs2 103.68(14) 1_455 .
Mo3 O9 Cs2 103.7(2) . 5_545
Mo3 O9 Cs3 120.6(2) . .
Cs2 O9 Cs3 117.74(17) 5_545 .
Mo3 O9 Cs2 93.3(2) . 4_565
Cs2 O9 Cs2 90.42(14) 5_545 4_565
Cs3 O9 Cs2 124.81(15) . 4_565
Mo1 O10 Mo3 125.8(2) . .
Mo1 O10 Cs3 97.32(17) . 1_455
Mo3 O10 Cs3 127.36(19) . 1_455
Mo3 O11 Cs2 115.7(3) . 4_565
Mo3 O11 Cs2 131.4(2) . 5_445
Cs2 O11 Cs2 104.38(15) 4_565 5_445
P1 O12 Mo2 129.0(3) . .
P1 O12 Mo3 127.0(3) . 3
Mo2 O12 Mo3 93.71(16) . 3
P1 O12 Cs2 116.2(2) . 7_545
Mo2 O12 Cs2 86.81(14) . 7_545
Mo3 O12 Cs2 92.58(13) 3 7_545

loop_
_geom_bond_atom_site_label_1
_geom_bond_atom_site_label_2
_geom_bond_distance
_geom_bond_site_symmetry_2
Cs1 O2 2.960(5) .
Cs1 O2 2.960(5) 3_655
Cs1 O4 2.973(5) 7
Cs1 O4 2.973(5) 5
Cs1 O6 3.068(6) .
Cs1 O6 3.068(6) 3_655
Cs1 O8 3.280(6) 1_655
Cs1 O8 3.280(6) 3
Cs1 O7 3.439(3) 1_655
Cs1 O7 3.439(3) .
Cs2 O4 2.918(5) 5
Cs2 O11 2.972(5) 4_565
Cs2 O5 2.987(5) 5_455
Cs2 O11 3.203(6) 5
Cs2 O9 3.324(6) 5_455
Cs2 O8 3.353(6) .
Cs3 O6 3.174(6) 4_565
Cs3 O6 3.174(6) .
Cs3 O8 3.249(6) 1_655
Cs3 O8 3.249(6) 4_665
Cs3 O10 3.318(5) 1_655
Cs3 O10 3.318(5) 4_665
Cs3 O9 3.378(6) 4_565
Cs3 O9 3.378(6) .
Mo1 O8 1.694(5) .
Mo1 O6 1.704(6) .
Mo1 O10 1.903(4) .
Mo1 O7 1.9059(17) .
Mo1 O2 2.328(5) 3
Mo1 O3 2.485(5) .
Mo2 O4 1.699(5) .
Mo2 O4 1.699(5) 3
Mo2 O5 1.910(5) 3
Mo2 O5 1.910(5) .
Mo2 O12 2.267(5) 3
Mo2 O12 2.267(5) .
Mo3 O9 1.692(5) .
Mo3 O11 1.708(5) .
Mo3 O10 1.923(4) .
Mo3 O5 1.930(5) .
Mo3 O3 2.263(5) .
Mo3 O12 2.364(4) 3
P1 O2 1.500(5) .
P1 O3 1.526(5) .
P1 O12 1.529(5) .
P1 O1 1.597(3) .
O1 P1 1.597(3) 3_655
O2 Mo1 2.328(5) 3
O4 Cs2 2.918(5) 5_445
O4 Cs1 2.973(5) 5_445
O5 Cs2 2.987(5) 5_545
O7 Mo1 1.9059(17) 3
O7 Cs1 3.439(3) 1_455
O8 Cs3 3.249(5) 1_455
O8 Cs1 3.280(6) 1_455
O9 Cs2 3.324(6) 5_545
O10 Cs3 3.318(5) 1_455
O11 Cs2 2.972(5) 4_565
O11 Cs2 3.203(6) 5_445
O12 Mo3 2.364(4) 3
